data_4305051
loop_
_publ_author_name
'Ricardo Cer\'on-Camacho'
'David Morales-Morales'
'Simon Hern\'andez'
'Ronan Le Lagadec'
'Alexander D. Ryabov'

_publ_contact_author_address
;     Instituto de Qu\'imica
      Universidad Nacional Aut\'onoma de M\'exico
      Circuito Exterior, CU
      M\'exico, D.F. 04510
      M\'exico
;
_publ_contact_author_email simonho@servidor.unam.mx
_publ_contact_author_fax '+(5255) 56162215'
_publ_contact_author_name 'Hern\'andez-Ortega, Simon'
_publ_contact_author_phone '+(5255) 56162203'
_publ_section_title
;
Easy Access to Bio-Inspired Osmium(II) Complexes through Electrophilic
Intramolecular C(sp2)-H Bond Cyclometalation
;
_journal_name_full 'Inorganic Chemistry'
_journal_page_first 4988
_journal_page_last 4995
_journal_paper_doi 10.1021/ic800251t
_journal_volume 47
_journal_year 2008
_chemical_formula_moiety 'C17 H21 N2 Os, F6 P'
_chemical_formula_sum 'C17 H21 F6 N2 Os P'
_chemical_formula_weight 588.53
_chemical_name_systematic
;
 ?
;
_space_group_IT_number 14
_symmetry_cell_setting monoclinic
_symmetry_space_group_name_Hall '-P 2yn'
_symmetry_space_group_name_H-M 'P 1 21/n 1'
_atom_sites_solution_hydrogens geom
_atom_sites_solution_primary direct
_atom_sites_solution_secondary difmap
_audit_creation_method SHELXL-97
_cell_angle_alpha 90.00
_cell_angle_beta 95.302(2)
_cell_angle_gamma 90.00
_cell_formula_units_Z 4
_cell_length_a 10.8424(12)
_cell_length_b 12.7042(13)
_cell_length_c 14.0603(15)
_cell_measurement_reflns_used 5136
_cell_measurement_temperature 291(2)
_cell_measurement_theta_max 30.93
_cell_measurement_theta_min 2.49
_cell_volume 1928.4(4)
_computing_cell_refinement 'SMART V 5.625 (Bruker, 1999)'
_computing_data_collection 'SMART V 5.625 (Bruker, 1999)'
_computing_data_reduction 'SAINT V 7.34A (Bruker, 2006)'
_computing_molecular_graphics 'SHELXTL V 6.14 (Sheldrick, 2006)'
_computing_publication_material 'SHELXTL V 6.14 (Sheldrick, 2006)'
_computing_structure_refinement 'SHELXTL V 6.14 (Sheldrick, 2006)'
_computing_structure_solution 'SHELXTL V 6.14 (Sheldrick, 2006)'
_diffrn_ambient_temperature 291(2)
_diffrn_detector_area_resol_mean 0.83
_diffrn_measured_fraction_theta_full 1.000
_diffrn_measured_fraction_theta_max 1.000
_diffrn_measurement_device_type 'Bruker Smart APEX AXS CCD area detector'
_diffrn_measurement_method 'omega scans'
_diffrn_radiation_monochromator graphite
_diffrn_radiation_source 'fine-focus sealed tube'
_diffrn_radiation_type MoK\a
_diffrn_radiation_wavelength 0.71073
_diffrn_reflns_av_R_equivalents 0.0375
_diffrn_reflns_av_sigmaI/netI 0.0293
_diffrn_reflns_limit_h_max 12
_diffrn_reflns_limit_h_min -12
_diffrn_reflns_limit_k_max 15
_diffrn_reflns_limit_k_min -15
_diffrn_reflns_limit_l_max 16
_diffrn_reflns_limit_l_min -16
_diffrn_reflns_number 15454
_diffrn_reflns_theta_full 25.00
_diffrn_reflns_theta_max 25.00
_diffrn_reflns_theta_min 2.16
_exptl_absorpt_coefficient_mu 6.755
_exptl_absorpt_correction_T_max 0.6863
_exptl_absorpt_correction_T_min 0.3566
_exptl_absorpt_correction_type analytical
_exptl_absorpt_process_details 'SHELXTL V 6.14 (Sheldrick, 2006)'
_exptl_crystal_colour Yellow
_exptl_crystal_density_diffrn 2.027
_exptl_crystal_density_meas ?
_exptl_crystal_density_method 'not measured'
_exptl_crystal_description Prism
_exptl_crystal_F_000 1128
_exptl_crystal_size_max 0.24
_exptl_crystal_size_mid 0.12
_exptl_crystal_size_min 0.06
_refine_diff_density_max 0.461
_refine_diff_density_min -0.510
_refine_diff_density_rms 0.092
_refine_ls_extinction_method none
_refine_ls_goodness_of_fit_ref 0.952
_refine_ls_hydrogen_treatment constr
_refine_ls_matrix_type full
_refine_ls_number_parameters 302
_refine_ls_number_reflns 3391
_refine_ls_number_restraints 411
_refine_ls_restrained_S_all 1.168
_refine_ls_R_factor_all 0.0259
_refine_ls_R_factor_gt 0.0212
_refine_ls_shift/su_max 0.005
_refine_ls_shift/su_mean 0.000
_refine_ls_structure_factor_coef Fsqd
_refine_ls_weighting_details 'calc w=1/[\s^2^(Fo^2^)+(0.0240P)^2^] where P=(Fo^2^+2Fc^2^)/3'
_refine_ls_weighting_scheme calc
_refine_ls_wR_factor_gt 0.0459
_refine_ls_wR_factor_ref 0.0467
_reflns_number_gt 2879
_reflns_number_total 3391
_reflns_threshold_expression >2sigma(I)
_cod_data_source_file ic800251t-file002_1.cif
_cod_data_source_block COMPOUND_5
_cod_depositor_comments
;
The following automatic conversions were performed:
'_symmetry_cell_setting' value 'Monoclinic' changed to 'monoclinic'
according to '/home/saulius/struct/CIF-dictionaries/cif_core.dic'
dictionary named 'cif_core.dic' version 2.4.1 from
2010-06-29.

'_exptl_absorpt_correction_type' value 'Analytical' changed
to 'analytical' according to
'/home/saulius/struct/CIF-dictionaries/cif_core.dic' dictionary named
'cif_core.dic' version 2.4.1 from 2010-06-29.

Automatic conversion script
Id: cif_fix_enum 1527 2010-12-29 10:47:43Z saulius 

The following automatic conversions were performed:

'_exptl_crystal_density_meas' value 'No' was changed to '?' - the
value is perceived as not measured.

Automatic conversion script
Id: cif_fix_values 3008 2015-01-20 13:52:24Z robertas 
;
_cod_database_code 4305051
_solved_by 'Simon Hernandez-Ortega'

loop_
_symmetry_equiv_pos_as_xyz
'x, y, z'
'-x+1/2, y+1/2, -z+1/2'
'-x, -y, -z'
'x-1/2, -y-1/2, z-1/2'

loop_
_atom_site_label
_atom_site_type_symbol
_atom_site_fract_x
_atom_site_fract_y
_atom_site_fract_z
_atom_site_U_iso_or_equiv
_atom_site_adp_type
_atom_site_occupancy
_atom_site_symmetry_multiplicity
_atom_site_calc_flag
_atom_site_refinement_flags
_atom_site_disorder_assembly
_atom_site_disorder_group
Os1 Os 0.174005(17) 0.798306(13) 0.115688(13) 0.04263(8) Uani 1 1 d . . .
N1 N 0.2628(4) 0.9382(3) 0.0999(3) 0.0460(9) Uani 1 1 d . . .
N2 N 0.3526(4) 0.7442(3) 0.1815(3) 0.0505(10) Uani 1 1 d . . .
C1 C -0.0087(5) 0.7274(5) 0.1147(4) 0.0644(15) Uani 1 1 d . . .
H1 H -0.0573 0.7177 0.1652 0.077 Uiso 1 1 calc R . .
C2 C 0.0762(6) 0.6497(4) 0.0922(4) 0.0668(16) Uani 1 1 d . . .
H2 H 0.0840 0.5884 0.1283 0.080 Uiso 1 1 calc R . .
C3 C 0.1494(5) 0.6634(4) 0.0159(4) 0.0653(15) Uani 1 1 d . . .
H3 H 0.2063 0.6117 0.0031 0.078 Uiso 1 1 calc R . .
C4 C 0.1383(6) 0.7525(5) -0.0405(4) 0.0694(16) Uani 1 1 d . . .
H4 H 0.1831 0.7594 -0.0935 0.083 Uiso 1 1 calc R . .
C5 C 0.0570(6) 0.8330(4) -0.0155(4) 0.0674(16) Uani 1 1 d . . .
H5 H 0.0542 0.8958 -0.0497 0.081 Uiso 1 1 calc R . .
C6 C -0.0192(5) 0.8215(4) 0.0589(4) 0.0640(15) Uani 1 1 d . . .
H6 H -0.0754 0.8738 0.0717 0.077 Uiso 1 1 calc R . .
C7 C 0.2820(5) 0.8458(3) 0.3128(3) 0.0474(12) Uani 1 1 d . . .
C8 C 0.1680(4) 0.8432(3) 0.2576(3) 0.0430(11) Uani 1 1 d . . .
C9 C 0.0644(5) 0.8712(3) 0.3033(3) 0.0513(12) Uani 1 1 d . . .
H9 H -0.0129 0.8720 0.2686 0.062 Uiso 1 1 calc R . .
C10 C 0.0733(6) 0.8976(4) 0.3988(4) 0.0641(15) Uani 1 1 d . . .
H10 H 0.0023 0.9152 0.4276 0.077 Uiso 1 1 calc R . .
C11 C 0.1861(7) 0.8984(4) 0.4516(4) 0.0703(17) Uani 1 1 d . . .
H11 H 0.1916 0.9162 0.5160 0.084 Uiso 1 1 calc R . .
C12 C 0.2920(5) 0.8724(4) 0.4081(4) 0.0596(14) Uani 1 1 d . . .
H12 H 0.3691 0.8731 0.4431 0.071 Uiso 1 1 calc R . .
C13 C 0.3928(5) 0.8183(4) 0.2611(4) 0.0560(13) Uani 1 1 d . . .
H13A H 0.4276 0.8816 0.2357 0.067 Uiso 1 1 calc R . .
H13B H 0.4558 0.7854 0.3048 0.067 Uiso 1 1 calc R . .
C14 C 0.3439(5) 0.6365(4) 0.2238(4) 0.0672(15) Uani 1 1 d . . .
H14A H 0.4223 0.6178 0.2567 0.101 Uiso 1 1 calc R . .
H14B H 0.3224 0.5865 0.1738 0.101 Uiso 1 1 calc R . .
H14C H 0.2814 0.6363 0.2679 0.101 Uiso 1 1 calc R . .
C15 C 0.4510(5) 0.7405(5) 0.1143(4) 0.0790(18) Uani 1 1 d . . .
H15A H 0.5286 0.7223 0.1488 0.119 Uiso 1 1 calc R . .
H15B H 0.4580 0.8082 0.0850 0.119 Uiso 1 1 calc R . .
H15C H 0.4300 0.6886 0.0659 0.119 Uiso 1 1 calc R . .
C16 C 0.3072(5) 1.0157(4) 0.0839(3) 0.0508(12) Uani 1 1 d . . .
C17 C 0.3645(5) 1.1166(4) 0.0631(4) 0.0671(15) Uani 1 1 d . . .
H17A H 0.4463 1.1198 0.0954 0.101 Uiso 1 1 calc R . .
H17B H 0.3154 1.1731 0.0847 0.101 Uiso 1 1 calc R . .
H17C H 0.3692 1.1229 -0.0045 0.101 Uiso 1 1 calc R . .
P1 P 0.70896(14) 0.01669(12) 0.22294(11) 0.0668(4) Uani 1 1 d DU . .
F1 F 0.5742(5) 0.0207(8) 0.2492(7) 0.116(3) Uani 0.493(7) 1 d PDU A 1
F2 F 0.7295(8) 0.1349(5) 0.2563(8) 0.124(3) Uani 0.493(7) 1 d PDU A 1
F3 F 0.7618(9) -0.0220(8) 0.3217(4) 0.134(3) Uani 0.493(7) 1 d PDU A 1
F4 F 0.8458(5) 0.0202(8) 0.1897(6) 0.107(3) Uani 0.493(7) 1 d PDU A 1
F5 F 0.6928(9) -0.0974(5) 0.1866(8) 0.128(3) Uani 0.493(7) 1 d PDU A 1
F6 F 0.6643(8) 0.0598(8) 0.1191(4) 0.127(3) Uani 0.493(7) 1 d PDU A 1
F1A F 0.7996(8) 0.0109(7) 0.1448(6) 0.116(3) Uani 0.507(7) 1 d PDU A 2
F2A F 0.7342(8) -0.1041(4) 0.2478(7) 0.113(3) Uani 0.507(7) 1 d PDU A 2
F3A F 0.5999(6) -0.0210(7) 0.1481(6) 0.126(3) Uani 0.507(7) 1 d PDU A 2
F4A F 0.6139(8) 0.0161(7) 0.3028(6) 0.130(3) Uani 0.507(7) 1 d PDU A 2
F5A F 0.6770(8) 0.1322(4) 0.1991(7) 0.112(3) Uani 0.507(7) 1 d PDU A 2
F6A F 0.8131(7) 0.0469(8) 0.3002(6) 0.139(3) Uani 0.507(7) 1 d PDU A 2

loop_
_atom_site_aniso_label
_atom_site_aniso_U_11
_atom_site_aniso_U_22
_atom_site_aniso_U_33
_atom_site_aniso_U_23
_atom_site_aniso_U_13
_atom_site_aniso_U_12
Os1 0.05100(13) 0.03791(12) 0.03954(12) -0.00035(9) 0.00723(8) -0.00640(9)
N1 0.060(3) 0.038(2) 0.040(2) 0.0019(18) 0.0082(19) -0.006(2)
N2 0.052(3) 0.047(2) 0.054(3) -0.003(2) 0.012(2) 0.001(2)
C1 0.048(3) 0.078(4) 0.066(4) -0.018(3) 0.005(3) -0.022(3)
C2 0.086(4) 0.048(3) 0.065(4) -0.001(3) -0.003(3) -0.030(3)
C3 0.075(4) 0.054(3) 0.067(4) -0.022(3) 0.003(3) -0.009(3)
C4 0.089(4) 0.078(4) 0.042(3) -0.009(3) 0.007(3) -0.023(4)
C5 0.086(4) 0.057(3) 0.055(4) 0.008(3) -0.016(3) -0.015(3)
C6 0.058(3) 0.064(4) 0.068(4) -0.011(3) -0.009(3) -0.002(3)
C7 0.059(3) 0.035(2) 0.047(3) 0.002(2) 0.001(2) -0.003(2)
C8 0.059(3) 0.031(2) 0.039(3) 0.002(2) 0.008(2) -0.003(2)
C9 0.061(3) 0.044(3) 0.051(3) 0.004(2) 0.011(2) 0.001(2)
C10 0.088(4) 0.050(3) 0.059(4) -0.001(3) 0.029(3) 0.000(3)
C11 0.126(5) 0.043(3) 0.044(3) -0.001(3) 0.015(4) -0.006(4)
C12 0.083(4) 0.042(3) 0.051(3) 0.000(2) -0.010(3) -0.003(3)
C13 0.051(3) 0.059(3) 0.057(3) 0.001(3) -0.001(2) 0.000(3)
C14 0.083(4) 0.049(3) 0.069(4) 0.006(3) 0.003(3) 0.013(3)
C15 0.062(4) 0.094(4) 0.086(5) -0.007(4) 0.031(3) 0.004(3)
C16 0.063(3) 0.045(3) 0.046(3) -0.002(2) 0.015(2) -0.001(3)
C17 0.081(4) 0.042(3) 0.081(4) 0.002(3) 0.019(3) -0.011(3)
P1 0.0623(9) 0.0734(10) 0.0667(10) -0.0134(8) 0.0174(7) -0.0012(8)
F1 0.076(4) 0.132(6) 0.145(7) -0.045(6) 0.042(4) -0.031(4)
F2 0.109(7) 0.086(4) 0.179(8) -0.053(5) 0.027(6) -0.020(4)
F3 0.155(7) 0.178(8) 0.069(4) 0.022(5) 0.001(4) -0.020(7)
F4 0.074(4) 0.139(6) 0.111(7) 0.034(6) 0.033(4) 0.027(4)
F5 0.162(8) 0.087(4) 0.136(8) -0.048(5) 0.020(7) -0.007(5)
F6 0.111(6) 0.172(7) 0.093(4) 0.026(4) -0.008(4) 0.016(6)
F1A 0.115(6) 0.145(7) 0.097(6) 0.017(5) 0.060(5) 0.027(6)
F2A 0.132(7) 0.079(4) 0.132(8) 0.014(4) 0.028(5) 0.017(4)
F3A 0.106(5) 0.137(7) 0.127(6) -0.022(6) -0.035(4) -0.018(5)
F4A 0.132(6) 0.144(6) 0.128(6) -0.027(6) 0.085(5) 0.001(6)
F5A 0.108(7) 0.077(4) 0.155(8) -0.001(4) 0.025(5) 0.008(4)
F6A 0.122(5) 0.173(7) 0.113(6) -0.027(6) -0.033(4) -0.036(6)

loop_
_atom_type_symbol
_atom_type_description
_atom_type_scat_dispersion_real
_atom_type_scat_dispersion_imag
_atom_type_scat_source
C C 0.0033 0.0016 'International Tables Vol C Tables 4.2.6.8 and 6.1.1.4'
H H 0.0000 0.0000 'International Tables Vol C Tables 4.2.6.8 and 6.1.1.4'
N N 0.0061 0.0033 'International Tables Vol C Tables 4.2.6.8 and 6.1.1.4'
F F 0.0171 0.0103 'International Tables Vol C Tables 4.2.6.8 and 6.1.1.4'
P P 0.1023 0.0942 'International Tables Vol C Tables 4.2.6.8 and 6.1.1.4'
Os Os -1.2165 7.6030 'International Tables Vol C Tables 4.2.6.8 and 6.1.1.4'

loop_
_geom_angle_atom_site_label_1
_geom_angle_atom_site_label_2
_geom_angle_atom_site_label_3
_geom_angle
_geom_angle_site_symmetry_1
_geom_angle_site_symmetry_3
_geom_angle_publ_flag
N1 Os1 C8 85.57(16) . . ?
N1 Os1 C2 165.07(18) . . ?
C8 Os1 C2 108.99(19) . . ?
N1 Os1 C1 142.9(2) . . ?
C8 Os1 C1 90.6(2) . . ?
C2 Os1 C1 37.7(2) . . ?
N1 Os1 N2 84.94(15) . . ?
C8 Os1 N2 77.57(17) . . ?
C2 Os1 N2 101.08(19) . . ?
C1 Os1 N2 130.2(2) . . ?
N1 Os1 C5 88.57(18) . . ?
C8 Os1 C5 133.4(2) . . ?
C2 Os1 C5 79.1(2) . . ?
C1 Os1 C5 67.7(2) . . ?
N2 Os1 C5 147.8(2) . . ?
N1 Os1 C6 106.71(18) . . ?
C8 Os1 C6 101.5(2) . . ?
C2 Os1 C6 68.0(2) . . ?
C1 Os1 C6 38.2(2) . . ?
N2 Os1 C6 168.26(18) . . ?
C5 Os1 C6 37.3(2) . . ?
N1 Os1 C3 129.37(19) . . ?
C8 Os1 C3 143.7(2) . . ?
C2 Os1 C3 37.26(19) . . ?
C1 Os1 C3 67.6(2) . . ?
N2 Os1 C3 94.30(19) . . ?
C5 Os1 C3 66.1(2) . . ?
C6 Os1 C3 79.5(2) . . ?
N1 Os1 C4 99.07(18) . . ?
C8 Os1 C4 168.4(2) . . ?
C2 Os1 C4 66.0(2) . . ?
C1 Os1 C4 79.3(2) . . ?
N2 Os1 C4 113.3(2) . . ?
C5 Os1 C4 37.0(2) . . ?
C6 Os1 C4 67.1(2) . . ?
C3 Os1 C4 35.8(2) . . ?
C16 N1 Os1 174.4(4) . . ?
C15 N2 C13 108.5(4) . . ?
C15 N2 C14 107.3(4) . . ?
C13 N2 C14 107.6(4) . . ?
C15 N2 Os1 113.7(3) . . ?
C13 N2 Os1 107.8(3) . . ?
C14 N2 Os1 111.8(3) . . ?
C2 C1 C6 118.9(5) . . ?
C2 C1 Os1 71.1(3) . . ?
C6 C1 Os1 71.5(3) . . ?
C2 C1 H1 120.5 . . ?
C6 C1 H1 120.5 . . ?
Os1 C1 H1 129.0 . . ?
C3 C2 C1 121.0(5) . . ?
C3 C2 Os1 72.9(3) . . ?
C1 C2 Os1 71.2(3) . . ?
C3 C2 H2 119.5 . . ?
C1 C2 H2 119.5 . . ?
Os1 C2 H2 128.7 . . ?
C4 C3 C2 121.0(6) . . ?
C4 C3 Os1 74.2(3) . . ?
C2 C3 Os1 69.8(3) . . ?
C4 C3 H3 119.5 . . ?
C2 C3 H3 119.5 . . ?
Os1 C3 H3 128.8 . . ?
C3 C4 C5 118.2(5) . . ?
C3 C4 Os1 69.9(3) . . ?
C5 C4 Os1 68.2(3) . . ?
C3 C4 H4 120.9 . . ?
C5 C4 H4 120.9 . . ?
Os1 C4 H4 134.1 . . ?
C6 C5 C4 122.3(5) . . ?
C6 C5 Os1 71.6(3) . . ?
C4 C5 Os1 74.8(3) . . ?
C6 C5 H5 118.9 . . ?
C4 C5 H5 118.9 . . ?
Os1 C5 H5 126.7 . . ?
C5 C6 C1 118.4(5) . . ?
C5 C6 Os1 71.1(3) . . ?
C1 C6 Os1 70.3(3) . . ?
C5 C6 H6 120.8 . . ?
C1 C6 H6 120.8 . . ?
Os1 C6 H6 130.3 . . ?
C12 C7 C8 122.2(5) . . ?
C12 C7 C13 122.2(5) . . ?
C8 C7 C13 115.6(4) . . ?
C9 C8 C7 116.6(4) . . ?
C9 C8 Os1 127.6(4) . . ?
C7 C8 Os1 115.8(3) . . ?
C10 C9 C8 121.7(5) . . ?
C10 C9 H9 119.2 . . ?
C8 C9 H9 119.2 . . ?
C11 C10 C9 120.5(5) . . ?
C11 C10 H10 119.7 . . ?
C9 C10 H10 119.7 . . ?
C10 C11 C12 119.5(5) . . ?
C10 C11 H11 120.2 . . ?
C12 C11 H11 120.2 . . ?
C7 C12 C11 119.5(5) . . ?
C7 C12 H12 120.3 . . ?
C11 C12 H12 120.3 . . ?
N2 C13 C7 108.5(4) . . ?
N2 C13 H13A 110.0 . . ?
C7 C13 H13A 110.0 . . ?
N2 C13 H13B 110.0 . . ?
C7 C13 H13B 110.0 . . ?
H13A C13 H13B 108.4 . . ?
N2 C14 H14A 109.5 . . ?
N2 C14 H14B 109.5 . . ?
H14A C14 H14B 109.5 . . ?
N2 C14 H14C 109.5 . . ?
H14A C14 H14C 109.5 . . ?
H14B C14 H14C 109.5 . . ?
N2 C15 H15A 109.5 . . ?
N2 C15 H15B 109.5 . . ?
H15A C15 H15B 109.5 . . ?
N2 C15 H15C 109.5 . . ?
H15A C15 H15C 109.5 . . ?
H15B C15 H15C 109.5 . . ?
N1 C16 C17 179.8(6) . . ?
C16 C17 H17A 109.5 . . ?
C16 C17 H17B 109.5 . . ?
H17A C17 H17B 109.5 . . ?
C16 C17 H17C 109.5 . . ?
H17A C17 H17C 109.5 . . ?
H17B C17 H17C 109.5 . . ?
F1 P1 F5 91.7(4) . . ?
F1 P1 F2 90.5(4) . . ?
F1 P1 F6 89.6(4) . . ?
F1 P1 F4 175.3(4) . . ?
F2 P1 F4 87.2(4) . . ?
F2 P1 F6 88.2(4) . . ?
F3 P1 F1 94.4(4) . . ?
F3 P1 F5 91.1(4) . . ?
F3 P1 F2 90.3(4) . . ?
F3 P1 F6 175.7(4) . . ?
F5 P1 F6 90.2(4) . . ?
F5 P1 F2 177.3(4) . . ?
F3 P1 F4 89.7(4) . . ?
F5 P1 F4 90.5(4) . . ?
F6 P1 F4 86.2(3) . . ?
F5A P1 F3A 90.3(4) . . ?
F5A P1 F6A 93.0(4) . . ?
F5A P1 F1A 92.1(4) . . ?
F6A P1 F1A 92.3(4) . . ?
F6A P1 F3A 176.0(4) . . ?
F1A P1 F3A 89.9(4) . . ?
F5A P1 F2A 176.9(4) . . ?
F6A P1 F2A 89.2(4) . . ?
F1A P1 F2A 90.2(4) . . ?
F3A P1 F2A 87.5(4) . . ?
F5A P1 F4A 90.6(4) . . ?
F6A P1 F4A 89.1(4) . . ?
F1A P1 F4A 176.9(4) . . ?
F3A P1 F4A 88.5(4) . . ?
F2A P1 F4A 87.1(4) . . ?

loop_
_geom_bond_atom_site_label_1
_geom_bond_atom_site_label_2
_geom_bond_distance
_geom_bond_site_symmetry_2
_geom_bond_publ_flag
Os1 N1 2.043(4) . ?
Os1 C8 2.082(4) . ?
Os1 C2 2.175(5) . ?
Os1 C1 2.175(5) . ?
Os1 N2 2.178(4) . ?
Os1 C5 2.185(5) . ?
Os1 C6 2.192(5) . ?
Os1 C3 2.215(5) . ?
Os1 C4 2.270(5) . ?
N1 C16 1.129(5) . ?
N2 C15 1.490(6) . ?
N2 C13 1.497(6) . ?
N2 C14 1.497(6) . ?
C1 C2 1.406(8) . ?
C1 C6 1.429(8) . ?
C1 H1 0.9300 . ?
C2 C3 1.403(7) . ?
C2 H2 0.9300 . ?
C3 C4 1.380(8) . ?
C3 H3 0.9300 . ?
C4 C5 1.416(8) . ?
C4 H4 0.9300 . ?
C5 C6 1.400(8) . ?
C5 H5 0.9300 . ?
C6 H6 0.9300 . ?
C7 C12 1.376(7) . ?
C7 C8 1.397(6) . ?
C7 C13 1.502(7) . ?
C8 C9 1.392(6) . ?
C9 C10 1.378(7) . ?
C9 H9 0.9300 . ?
C10 C11 1.370(8) . ?
C10 H10 0.9300 . ?
C11 C12 1.390(7) . ?
C11 H11 0.9300 . ?
C12 H12 0.9300 . ?
C13 H13A 0.9700 . ?
C13 H13B 0.9700 . ?
C14 H14A 0.9600 . ?
C14 H14B 0.9600 . ?
C14 H14C 0.9600 . ?
C15 H15A 0.9600 . ?
C15 H15B 0.9600 . ?
C15 H15C 0.9600 . ?
C16 C17 1.465(7) . ?
C17 H17A 0.9600 . ?
C17 H17B 0.9600 . ?
C17 H17C 0.9600 . ?
P1 F3 1.533(5) . ?
P1 F5A 1.538(5) . ?
P1 F1 1.541(5) . ?
P1 F6A 1.541(5) . ?
P1 F1A 1.542(5) . ?
P1 F5 1.542(5) . ?
P1 F3A 1.582(5) . ?
P1 F2 1.583(5) . ?
P1 F2A 1.592(5) . ?
P1 F6 1.593(5) . ?
P1 F4A 1.593(5) . ?
P1 F4 1.597(5) . ?
